data_7201273
loop_
_publ_author_name
'Braga, Dario'
'd'Agostino, Simone'
'Polito, Marco'
'Rubini, Katia'
'Grepioni, Fabrizia'

_publ_section_title
;
 Caesium 18-crown[6] complexes with aromatic polycarboxylate anions:
 preparation, solid-state characterization and thermal behaviour
;
_journal_issue 9
_journal_name_full CrystEngComm
_journal_page_first 1994
_journal_paper_doi 10.1039/b907224a
_journal_volume 11
_journal_year 2009
_chemical_formula_sum 'C21 H29 Cs O12'
_chemical_formula_weight 606.35
_chemical_name_systematic
;
?
;
_space_group_IT_number 19
_symmetry_cell_setting orthorhombic
_symmetry_space_group_name_Hall 'P 2ac 2ab'
_symmetry_space_group_name_H-M 'P 21 21 21'
_atom_sites_solution_hydrogens geom
_atom_sites_solution_primary direct
_atom_sites_solution_secondary difmap
_audit_creation_method SHELXL-97
_cell_angle_alpha 90.00
_cell_angle_beta 90.00
_cell_angle_gamma 90.00
_cell_formula_units_Z 4
_cell_length_a 8.3466(2)
_cell_length_b 15.8125(3)
_cell_length_c 18.7686(4)
_cell_measurement_temperature 293(2)
_cell_volume 2477.09(9)
_computing_structure_refinement 'SHELXL-97 (Sheldrick, 1997)'
_computing_structure_solution 'SHELXS-97 (Sheldrick, 1990)'
_diffrn_ambient_temperature 293(2)
_diffrn_measured_fraction_theta_full 0.994
_diffrn_measured_fraction_theta_max 0.874
_diffrn_radiation_monochromator graphite
_diffrn_radiation_source 'fine-focus sealed tube'
_diffrn_radiation_type MoK\a
_diffrn_radiation_wavelength 0.71073
_diffrn_reflns_av_R_equivalents 0.0324
_diffrn_reflns_av_sigmaI/netI 0.0699
_diffrn_reflns_limit_h_max 10
_diffrn_reflns_limit_h_min -10
_diffrn_reflns_limit_k_max 19
_diffrn_reflns_limit_k_min -21
_diffrn_reflns_limit_l_max 22
_diffrn_reflns_limit_l_min -25
_diffrn_reflns_number 10833
_diffrn_reflns_theta_full 25.00
_diffrn_reflns_theta_max 29.22
_diffrn_reflns_theta_min 2.67
_exptl_absorpt_coefficient_mu 1.555
_exptl_absorpt_correction_T_max 1.00000
_exptl_absorpt_correction_T_min 0.83259
_exptl_absorpt_correction_type multi-scan
_exptl_crystal_colour colourless
_exptl_crystal_density_diffrn 1.626
_exptl_crystal_density_method 'not measured'
_exptl_crystal_description prism
_exptl_crystal_F_000 1224
_exptl_crystal_size_max 0.38
_exptl_crystal_size_mid 0.25
_exptl_crystal_size_min 0.12
_refine_diff_density_max 0.331
_refine_diff_density_min -0.438
_refine_diff_density_rms 0.074
_refine_ls_abs_structure_details 'Flack H D (1983), Acta Cryst. A39, 876-881'
_refine_ls_abs_structure_Flack 0.002(14)
_refine_ls_extinction_method none
_refine_ls_goodness_of_fit_ref 0.842
_refine_ls_hydrogen_treatment mixed
_refine_ls_matrix_type full
_refine_ls_number_parameters 301
_refine_ls_number_reflns 5315
_refine_ls_number_restraints 0
_refine_ls_restrained_S_all 0.842
_refine_ls_R_factor_all 0.0496
_refine_ls_R_factor_gt 0.0344
_refine_ls_shift/su_max 0.002
_refine_ls_shift/su_mean 0.000
_refine_ls_structure_factor_coef Fsqd
_refine_ls_weighting_details 'calc w=1/[\s^2^(Fo^2^)+(0.0268P)^2^+0.0000P] where P=(Fo^2^+2Fc^2^)/3'
_refine_ls_weighting_scheme calc
_refine_ls_wR_factor_gt 0.0556
_refine_ls_wR_factor_ref 0.0583
_reflns_number_gt 4100
_reflns_number_total 5315
_reflns_threshold_expression >2sigma(I)
_cod_data_source_file b907224a.txt
_cod_data_source_block 1-rev
_cod_original_sg_symbol_H-M P2(1)2(1)2(1)
_cod_database_code 7201273

loop_
_symmetry_equiv_pos_as_xyz
'x, y, z'
'-x+1/2, -y, z+1/2'
'x+1/2, -y+1/2, -z'
'-x, y+1/2, -z+1/2'

loop_
_atom_site_label
_atom_site_type_symbol
_atom_site_fract_x
_atom_site_fract_y
_atom_site_fract_z
_atom_site_U_iso_or_equiv
_atom_site_adp_type
_atom_site_occupancy
_atom_site_symmetry_multiplicity
_atom_site_calc_flag
_atom_site_refinement_flags
_atom_site_disorder_assembly
_atom_site_disorder_group
Cs1 Cs 0.59193(3) 0.317984(15) 0.894217(13) 0.03480(7) Uani 1 1 d . . .
C1 C 0.4225(7) 0.0926(3) 0.8418(4) 0.0807(18) Uani 1 1 d . . .
H1A H 0.3088 0.0856 0.8506 0.097 Uiso 1 1 calc R . .
H1B H 0.4686 0.0371 0.8334 0.097 Uiso 1 1 calc R . .
C2 C 0.4476(7) 0.1473(4) 0.7786(3) 0.082(2) Uani 1 1 d . . .
H2A H 0.5612 0.1584 0.7730 0.099 Uiso 1 1 calc R . .
H2B H 0.4106 0.1180 0.7363 0.099 Uiso 1 1 calc R . .
O1 O 0.3653(4) 0.2241(3) 0.78523(18) 0.0662(11) Uani 1 1 d . . .
C3 C 0.3783(7) 0.2770(4) 0.7236(3) 0.084(2) Uani 1 1 d . . .
H3A H 0.3347 0.2480 0.6825 0.101 Uiso 1 1 calc R . .
H3B H 0.4901 0.2895 0.7143 0.101 Uiso 1 1 calc R . .
C4 C 0.2881(7) 0.3576(4) 0.7360(3) 0.090(2) Uani 1 1 d . . .
H4A H 0.2828 0.3897 0.6921 0.108 Uiso 1 1 calc R . .
H4B H 0.1795 0.3448 0.7509 0.108 Uiso 1 1 calc R . .
O2 O 0.3641(4) 0.4053(2) 0.78832(19) 0.0651(10) Uani 1 1 d . . .
C5 C 0.2787(6) 0.4794(3) 0.8074(3) 0.0727(17) Uani 1 1 d . . .
H5A H 0.1735 0.4640 0.8252 0.087 Uiso 1 1 calc R . .
H5B H 0.2643 0.5147 0.7657 0.087 Uiso 1 1 calc R . .
C6 C 0.3659(7) 0.5269(3) 0.8626(3) 0.0786(19) Uani 1 1 d . . .
H6A H 0.4770 0.5338 0.8485 0.094 Uiso 1 1 calc R . .
H6B H 0.3190 0.5827 0.8681 0.094 Uiso 1 1 calc R . .
O3 O 0.3574(4) 0.48251(19) 0.92770(19) 0.0576(10) Uani 1 1 d . . .
C7 C 0.4422(7) 0.5256(3) 0.9831(3) 0.0762(19) Uani 1 1 d . . .
H7A H 0.3987 0.5820 0.9893 0.091 Uiso 1 1 calc R . .
H7B H 0.5545 0.5307 0.9705 0.091 Uiso 1 1 calc R . .
C8 C 0.4262(7) 0.4777(3) 1.0496(3) 0.0773(17) Uani 1 1 d . . .
H8A H 0.4782 0.5078 1.0882 0.093 Uiso 1 1 calc R . .
H8B H 0.3138 0.4709 1.0615 0.093 Uiso 1 1 calc R . .
O4 O 0.4979(4) 0.3980(2) 1.04035(18) 0.0572(9) Uani 1 1 d . . .
C9 C 0.4776(6) 0.3461(4) 1.1012(3) 0.0706(16) Uani 1 1 d . . .
H9A H 0.3643 0.3379 1.1104 0.085 Uiso 1 1 calc R . .
H9B H 0.5248 0.3734 1.1424 0.085 Uiso 1 1 calc R . .
C10 C 0.5558(6) 0.2629(4) 1.0892(2) 0.0701(16) Uani 1 1 d . . .
H10A H 0.6661 0.2715 1.0747 0.084 Uiso 1 1 calc R . .
H10B H 0.5561 0.2308 1.1333 0.084 Uiso 1 1 calc R . .
O5 O 0.4737(3) 0.2170(2) 1.03616(18) 0.0511(9) Uani 1 1 d . . .
C11 C 0.5420(6) 0.1351(3) 1.0252(3) 0.0717(18) Uani 1 1 d . . .
H11A H 0.5325 0.1021 1.0686 0.086 Uiso 1 1 calc R . .
H11B H 0.6550 0.1408 1.0141 0.086 Uiso 1 1 calc R . .
C12 C 0.4605(6) 0.0903(3) 0.9664(4) 0.0732(19) Uani 1 1 d . . .
H12A H 0.4960 0.0319 0.9646 0.088 Uiso 1 1 calc R . .
H12B H 0.3456 0.0908 0.9740 0.088 Uiso 1 1 calc R . .
O6 O 0.4975(4) 0.13102(18) 0.9023(2) 0.0623(9) Uani 1 1 d . . .
C13 C 0.9487(3) 0.22451(12) 0.66225(11) 0.0260(9) Uani 1 1 d G . .
C14 C 0.9964(3) 0.15044(13) 0.69602(8) 0.0267(8) Uani 1 1 d G . .
H14 H 0.9714 0.1417 0.7438 0.032 Uiso 1 1 calc R . .
C15 C 1.0814(3) 0.08940(10) 0.65846(10) 0.0233(7) Uani 1 1 d G . .
C16 C 1.1187(3) 0.10242(12) 0.58712(10) 0.0279(9) Uani 1 1 d G . .
H16 H 1.1756 0.0616 0.5620 0.034 Uiso 1 1 calc R . .
C17 C 1.0710(3) 0.17649(13) 0.55335(8) 0.0286(8) Uani 1 1 d G . .
C18 C 0.9860(3) 0.23754(11) 0.59091(10) 0.0280(9) Uani 1 1 d G . .
H18 H 0.9541 0.2871 0.5683 0.034 Uiso 1 1 calc R . .
C19 C 0.8572(4) 0.2894(2) 0.7057(2) 0.0289(9) Uani 1 1 d . . .
O7 O 0.8206(4) 0.27207(18) 0.76683(15) 0.0523(9) Uani 1 1 d . . .
O8 O 0.8259(3) 0.36046(15) 0.67485(14) 0.0337(6) Uani 1 1 d . . .
C20 C 1.1419(4) 0.0100(2) 0.6922(2) 0.0323(10) Uani 1 1 d . . .
O9 O 1.1060(4) 0.00027(15) 0.75920(13) 0.0358(6) Uani 1 1 d . . .
H9 H 1.139(5) -0.043(2) 0.777(2) 0.043 Uiso 1 1 d . . .
O10 O 1.2175(4) -0.04050(19) 0.65831(17) 0.0696(11) Uani 1 1 d . . .
C21 C 1.1097(5) 0.1904(2) 0.47649(18) 0.0360(9) Uani 1 1 d . . .
O11 O 1.1831(4) 0.12436(17) 0.44773(15) 0.0451(8) Uani 1 1 d . . .
H11 H 1.219(5) 0.134(2) 0.405(2) 0.054 Uiso 1 1 d . . .
O12 O 1.0813(5) 0.25489(18) 0.44487(15) 0.0643(9) Uani 1 1 d . . .

loop_
_atom_site_aniso_label
_atom_site_aniso_U_11
_atom_site_aniso_U_22
_atom_site_aniso_U_33
_atom_site_aniso_U_23
_atom_site_aniso_U_13
_atom_site_aniso_U_12
Cs1 0.03666(12) 0.03412(11) 0.03364(11) 0.00232(13) 0.00215(13) -0.00513(12)
C1 0.062(4) 0.045(3) 0.134(6) -0.038(3) 0.004(4) -0.008(3)
C2 0.067(4) 0.090(4) 0.090(5) -0.055(4) 0.004(3) -0.010(3)
O1 0.054(3) 0.097(3) 0.047(2) -0.022(2) 0.0032(17) -0.0080(19)
C3 0.073(5) 0.146(6) 0.035(3) -0.016(4) 0.006(3) -0.020(4)
C4 0.064(4) 0.153(6) 0.053(4) 0.032(4) -0.016(3) -0.010(4)
O2 0.046(2) 0.090(3) 0.060(2) 0.018(2) -0.0120(17) 0.0054(19)
C5 0.058(3) 0.076(4) 0.084(4) 0.042(3) -0.003(3) 0.022(3)
C6 0.064(4) 0.061(4) 0.111(5) 0.038(4) 0.008(3) 0.009(3)
O3 0.055(2) 0.0424(19) 0.075(2) 0.0162(18) 0.0071(18) -0.0057(15)
C7 0.066(4) 0.042(3) 0.120(5) -0.016(3) 0.003(4) -0.010(3)
C8 0.067(4) 0.073(4) 0.092(4) -0.040(3) 0.007(4) -0.012(3)
O4 0.063(2) 0.059(2) 0.049(2) -0.0144(19) 0.0085(18) -0.0077(17)
C9 0.067(3) 0.112(5) 0.033(3) -0.006(3) 0.003(3) -0.028(3)
C10 0.058(4) 0.112(5) 0.040(3) 0.021(3) -0.005(3) -0.014(3)
O5 0.0437(19) 0.061(2) 0.049(2) 0.0092(17) -0.0028(16) 0.0019(15)
C11 0.056(4) 0.065(4) 0.093(5) 0.045(3) 0.013(3) 0.017(3)
C12 0.057(4) 0.032(3) 0.131(6) 0.017(3) 0.022(4) 0.001(2)
O6 0.0583(19) 0.0367(17) 0.092(3) -0.009(2) 0.008(2) -0.0123(15)
C13 0.030(2) 0.0237(18) 0.0242(19) 0.0002(16) 0.0012(16) 0.0037(15)
C14 0.034(2) 0.0268(18) 0.0187(19) -0.0009(16) 0.0062(17) 0.0006(16)
C15 0.0255(18) 0.0197(16) 0.0246(18) 0.0004(14) 0.0019(18) -0.0002(17)
C16 0.026(2) 0.0260(18) 0.032(2) -0.0031(15) 0.0045(16) 0.0022(16)
C17 0.035(2) 0.0275(17) 0.0232(17) -0.0002(17) 0.0056(16) 0.001(2)
C18 0.035(2) 0.0247(18) 0.025(2) 0.0040(16) -0.0003(16) 0.0025(16)
C19 0.033(2) 0.0263(19) 0.027(2) -0.0024(17) -0.0039(17) 0.0044(15)
O7 0.082(2) 0.0476(17) 0.0275(16) 0.0059(15) 0.0191(16) 0.0272(16)
O8 0.0490(17) 0.0249(13) 0.0271(15) -0.0054(12) -0.0075(13) 0.0083(12)
C20 0.038(3) 0.028(2) 0.031(2) 0.0030(18) 0.0027(18) 0.0015(17)
O9 0.0569(18) 0.0254(13) 0.0253(14) 0.0042(11) -0.0024(16) 0.0098(14)
O10 0.112(3) 0.0499(19) 0.047(2) 0.0175(17) 0.032(2) 0.050(2)
C21 0.049(2) 0.032(2) 0.0272(18) -0.0003(19) 0.0069(19) 0.000(2)
O11 0.080(2) 0.0291(16) 0.0263(16) 0.0008(13) 0.0268(16) 0.0052(15)
O12 0.113(3) 0.0447(18) 0.0352(17) 0.0145(14) 0.021(2) 0.026(2)

loop_
_atom_type_symbol
_atom_type_description
_atom_type_scat_dispersion_real
_atom_type_scat_dispersion_imag
_atom_type_scat_source
C C 0.0033 0.0016 'International Tables Vol C Tables 4.2.6.8 and 6.1.1.4'
H H 0.0000 0.0000 'International Tables Vol C Tables 4.2.6.8 and 6.1.1.4'
Cs Cs -0.3680 2.1192 'International Tables Vol C Tables 4.2.6.8 and 6.1.1.4'
O O 0.0106 0.0060 'International Tables Vol C Tables 4.2.6.8 and 6.1.1.4'

loop_
_geom_angle_atom_site_label_1
_geom_angle_atom_site_label_2
_geom_angle_atom_site_label_3
_geom_angle
_geom_angle_site_symmetry_1
_geom_angle_site_symmetry_3
_geom_angle_publ_flag
O10 Cs1 O6 153.82(9) 4_756 . ?
O10 Cs1 O2 76.97(10) 4_756 . ?
O6 Cs1 O2 107.81(10) . . ?
O10 Cs1 O4 97.08(8) 4_756 . ?
O6 Cs1 O4 106.43(10) . . ?
O2 Cs1 O4 103.32(10) . . ?
O10 Cs1 O7 65.74(8) 4_756 . ?
O6 Cs1 O7 88.35(9) . . ?
O2 Cs1 O7 89.29(8) . . ?
O4 Cs1 O7 156.14(8) . . ?
O10 Cs1 O1 117.94(9) 4_756 . ?
O6 Cs1 O1 54.83(11) . . ?
O2 Cs1 O1 54.72(9) . . ?
O4 Cs1 O1 127.55(8) . . ?
O7 Cs1 O1 76.26(8) . . ?
O10 Cs1 O5 144.81(9) 4_756 . ?
O6 Cs1 O5 53.75(10) . . ?
O2 Cs1 O5 124.10(8) . . ?
O4 Cs1 O5 53.42(8) . . ?
O7 Cs1 O5 133.81(8) . . ?
O1 Cs1 O5 96.77(9) . . ?
O10 Cs1 O3 77.53(9) 4_756 . ?
O6 Cs1 O3 126.57(8) . . ?
O2 Cs1 O3 53.54(9) . . ?
O4 Cs1 O3 50.72(9) . . ?
O7 Cs1 O3 133.13(8) . . ?
O1 Cs1 O3 97.94(9) . . ?
O5 Cs1 O3 92.91(8) . . ?
O10 Cs1 O5 75.53(9) 4_756 3_557 ?
O6 Cs1 O5 93.64(8) . 3_557 ?
O2 Cs1 O5 151.34(8) . 3_557 ?
O4 Cs1 O5 87.98(9) . 3_557 ?
O7 Cs1 O5 72.16(8) . 3_557 ?
O1 Cs1 O5 135.68(9) . 3_557 ?
O5 Cs1 O5 83.84(4) . 3_557 ?
O3 Cs1 O5 126.35(8) . 3_557 ?
O10 Cs1 C2 122.95(11) 4_756 . ?
O6 Cs1 C2 40.04(13) . . ?
O2 Cs1 C2 75.24(13) . . ?
O4 Cs1 C2 137.38(11) . . ?
O7 Cs1 C2 65.14(11) . . ?
O1 Cs1 C2 22.11(11) . . ?
O5 Cs1 C2 91.35(12) . . ?
O3 Cs1 C2 119.73(12) . . ?
O5 Cs1 C2 113.89(11) 3_557 . ?
O10 Cs1 C3 95.97(12) 4_756 . ?
O6 Cs1 C3 75.61(13) . . ?
O2 Cs1 C3 39.32(12) . . ?
O4 Cs1 C3 134.92(11) . . ?
O7 Cs1 C3 66.21(11) . . ?
O1 Cs1 C3 22.13(11) . . ?
O5 Cs1 C3 118.22(11) . . ?
O3 Cs1 C3 90.96(12) . . ?
O5 Cs1 C3 137.09(11) 3_557 . ?
C2 Cs1 C3 37.39(14) . . ?
O10 Cs1 C10 123.26(11) 4_756 . ?
O6 Cs1 C10 73.05(12) . . ?
O2 Cs1 C10 132.88(10) . . ?
O4 Cs1 C10 38.85(11) . . ?
O7 Cs1 C10 137.10(10) . . ?
O1 Cs1 C10 118.16(11) . . ?
O5 Cs1 C10 21.57(9) . . ?
O3 Cs1 C10 87.15(11) . . ?
O5 Cs1 C10 70.92(9) 3_557 . ?
C2 Cs1 C10 112.18(14) . . ?
C3 Cs1 C10 139.09(12) . . ?
O6 C1 C2 109.0(4) . . ?
O6 C1 H1A 109.9 . . ?
C2 C1 H1A 109.9 . . ?
O6 C1 H1B 109.9 . . ?
C2 C1 H1B 109.9 . . ?
H1A C1 H1B 108.3 . . ?
O1 C2 C1 111.5(5) . . ?
O1 C2 Cs1 58.0(2) . . ?
C1 C2 Cs1 90.1(3) . . ?
O1 C2 H2A 109.3 . . ?
C1 C2 H2A 109.3 . . ?
Cs1 C2 H2A 67.0 . . ?
O1 C2 H2B 109.3 . . ?
C1 C2 H2B 109.3 . . ?
Cs1 C2 H2B 160.2 . . ?
H2A C2 H2B 108.0 . . ?
C2 O1 C3 113.5(4) . . ?
C2 O1 Cs1 99.9(3) . . ?
C3 O1 Cs1 101.7(3) . . ?
O1 C3 C4 109.5(4) . . ?
O1 C3 Cs1 56.2(2) . . ?
C4 C3 Cs1 87.7(3) . . ?
O1 C3 H3A 109.8 . . ?
C4 C3 H3A 109.8 . . ?
Cs1 C3 H3A 161.4 . . ?
O1 C3 H3B 109.8 . . ?
C4 C3 H3B 109.8 . . ?
Cs1 C3 H3B 70.1 . . ?
H3A C3 H3B 108.2 . . ?
O2 C4 C3 110.0(5) . . ?
O2 C4 H4A 109.7 . . ?
C3 C4 H4A 109.7 . . ?
O2 C4 H4B 109.7 . . ?
C3 C4 H4B 109.7 . . ?
H4A C4 H4B 108.2 . . ?
C4 O2 C5 113.4(4) . . ?
C4 O2 Cs1 119.6(3) . . ?
C5 O2 Cs1 121.2(3) . . ?
O2 C5 C6 110.5(4) . . ?
O2 C5 H5A 109.5 . . ?
C6 C5 H5A 109.5 . . ?
O2 C5 H5B 109.5 . . ?
C6 C5 H5B 109.5 . . ?
H5A C5 H5B 108.1 . . ?
O3 C6 C5 109.3(4) . . ?
O3 C6 Cs1 57.6(2) . . ?
C5 C6 Cs1 85.0(3) . . ?
O3 C6 H6A 109.8 . . ?
C5 C6 H6A 109.8 . . ?
Cs1 C6 H6A 70.7 . . ?
O3 C6 H6B 109.8 . . ?
C5 C6 H6B 109.8 . . ?
Cs1 C6 H6B 163.9 . . ?
H6A C6 H6B 108.3 . . ?
C6 O3 C7 111.6(4) . . ?
C6 O3 Cs1 101.3(3) . . ?
C7 O3 Cs1 102.7(3) . . ?
O3 C7 C8 109.1(4) . . ?
O3 C7 Cs1 56.3(2) . . ?
C8 C7 Cs1 87.6(3) . . ?
O3 C7 H7A 109.9 . . ?
C8 C7 H7A 109.9 . . ?
Cs1 C7 H7A 161.4 . . ?
O3 C7 H7B 109.9 . . ?
C8 C7 H7B 109.9 . . ?
Cs1 C7 H7B 69.8 . . ?
H7A C7 H7B 108.3 . . ?
O4 C8 C7 108.7(4) . . ?
O4 C8 H8A 110.0 . . ?
C7 C8 H8A 110.0 . . ?
O4 C8 H8B 110.0 . . ?
C7 C8 H8B 110.0 . . ?
H8A C8 H8B 108.3 . . ?
C8 O4 C9 111.7(4) . . ?
C8 O4 Cs1 125.4(3) . . ?
C9 O4 Cs1 120.2(3) . . ?
O4 C9 C10 109.8(4) . . ?
O4 C9 H9A 109.7 . . ?
C10 C9 H9A 109.7 . . ?
O4 C9 H9B 109.7 . . ?
C10 C9 H9B 109.7 . . ?
H9A C9 H9B 108.2 . . ?
O5 C10 C9 110.4(4) . . ?
O5 C10 Cs1 58.2(2) . . ?
C9 C10 Cs1 88.7(3) . . ?
O5 C10 H10A 109.6 . . ?
C9 C10 H10A 109.6 . . ?
Cs1 C10 H10A 67.6 . . ?
O5 C10 H10B 109.6 . . ?
C9 C10 H10B 109.6 . . ?
Cs1 C10 H10B 161.3 . . ?
H10A C10 H10B 108.1 . . ?
C10 O5 C11 112.0(4) . . ?
C10 O5 Cs1 100.3(2) . . ?
C11 O5 Cs1 101.9(3) . . ?
C10 O5 Cs1 105.1(3) . 3_457 ?
C11 O5 Cs1 105.9(2) . 3_457 ?
Cs1 O5 Cs1 131.34(9) . 3_457 ?
O5 C11 C12 111.0(4) . . ?
O5 C11 Cs1 56.6(2) . . ?
C12 C11 Cs1 86.1(3) . . ?
O5 C11 H11A 109.4 . . ?
C12 C11 H11A 109.4 . . ?
Cs1 C11 H11A 163.0 . . ?
O5 C11 H11B 109.4 . . ?
C12 C11 H11B 109.4 . . ?
Cs1 C11 H11B 71.6 . . ?
H11A C11 H11B 108.0 . . ?
O6 C12 C11 108.7(4) . . ?
O6 C12 H12A 110.0 . . ?
C11 C12 H12A 110.0 . . ?
O6 C12 H12B 110.0 . . ?
C11 C12 H12B 110.0 . . ?
H12A C12 H12B 108.3 . . ?
C12 O6 C1 112.9(4) . . ?
C12 O6 Cs1 123.0(3) . . ?
C1 O6 Cs1 118.9(3) . . ?
C14 C13 C18 120.0 . . ?
C14 C13 C19 118.0(2) . . ?
C18 C13 C19 122.0(2) . . ?
C15 C14 C13 120.0 . . ?
C15 C14 H14 120.0 . . ?
C13 C14 H14 120.0 . . ?
C16 C15 C14 120.0 . . ?
C16 C15 C20 117.2(2) . . ?
C14 C15 C20 122.8(2) . . ?
C15 C16 C17 120.0 . . ?
C15 C16 H16 120.0 . . ?
C17 C16 H16 120.0 . . ?
C18 C17 C16 120.0 . . ?
C18 C17 C21 119.9(2) . . ?
C16 C17 C21 120.1(2) . . ?
C17 C18 C13 120.0 . . ?
C17 C18 H18 120.0 . . ?
C13 C18 H18 120.0 . . ?
O7 C19 O8 124.6(3) . . ?
O7 C19 C13 118.7(3) . . ?
O8 C19 C13 116.7(3) . . ?
C19 O7 Cs1 144.7(3) . . ?
O10 C20 O9 123.6(4) . . ?
O10 C20 C15 120.9(3) . . ?
O9 C20 C15 115.5(3) . . ?
C20 O9 H9 115(3) . . ?
C20 O10 Cs1 167.5(3) . 4_746 ?
O12 C21 O11 123.9(3) . . ?
O12 C21 C17 123.9(3) . . ?
O11 C21 C17 112.2(3) . . ?
C21 O11 H11 114(3) . . ?

loop_
_geom_bond_atom_site_label_1
_geom_bond_atom_site_label_2
_geom_bond_distance
_geom_bond_site_symmetry_2
_geom_bond_publ_flag
Cs1 O10 2.917(3) 4_756 ?
Cs1 O6 3.063(3) . ?
Cs1 O2 3.078(3) . ?
Cs1 O4 3.121(3) . ?
Cs1 O7 3.145(3) . ?
Cs1 O1 3.157(3) . ?
Cs1 O5 3.259(3) . ?
Cs1 O3 3.316(3) . ?
Cs1 O5 3.488(3) 3_557 ?
Cs1 C2 3.667(5) . ?
Cs1 C3 3.721(5) . ?
Cs1 C10 3.774(5) . ?
C1 O6 1.432(7) . ?
C1 C2 1.483(7) . ?
C1 H1A 0.9700 . ?
C1 H1B 0.9700 . ?
C2 O1 1.401(6) . ?
C2 H2A 0.9700 . ?
C2 H2B 0.9700 . ?
O1 C3 1.432(6) . ?
C3 C4 1.497(8) . ?
C3 H3A 0.9700 . ?
C3 H3B 0.9700 . ?
C4 O2 1.391(6) . ?
C4 H4A 0.9700 . ?
C4 H4B 0.9700 . ?
O2 C5 1.417(6) . ?
C5 C6 1.472(7) . ?
C5 H5A 0.9700 . ?
C5 H5B 0.9700 . ?
C6 O3 1.412(6) . ?
C6 H6A 0.9700 . ?
C6 H6B 0.9700 . ?
O3 C7 1.430(6) . ?
C7 C8 1.465(7) . ?
C7 H7A 0.9700 . ?
C7 H7B 0.9700 . ?
C8 O4 1.405(6) . ?
C8 H8A 0.9700 . ?
C8 H8B 0.9700 . ?
O4 C9 1.416(6) . ?
C9 C10 1.486(7) . ?
C9 H9A 0.9700 . ?
C9 H9B 0.9700 . ?
C10 O5 1.410(6) . ?
C10 H10A 0.9700 . ?
C10 H10B 0.9700 . ?
O5 C11 1.431(5) . ?
O5 Cs1 3.488(3) 3_457 ?
C11 C12 1.478(8) . ?
C11 H11A 0.9700 . ?
C11 H11B 0.9700 . ?
C12 O6 1.398(6) . ?
C12 H12A 0.9700 . ?
C12 H12B 0.9700 . ?
C13 C14 1.3900 . ?
C13 C18 1.3900 . ?
C13 C19 1.517(4) . ?
C14 C15 1.3900 . ?
C14 H14 0.9300 . ?
C15 C16 1.3900 . ?
C15 C20 1.494(4) . ?
C16 C17 1.3900 . ?
C16 H16 0.9300 . ?
C17 C18 1.3900 . ?
C17 C21 1.495(4) . ?
C18 H18 0.9300 . ?
C19 O7 1.218(4) . ?
C19 O8 1.291(4) . ?
C20 O10 1.200(4) . ?
C20 O9 1.302(4) . ?
O9 H9 0.81(4) . ?
O10 Cs1 2.917(3) 4_746 ?
C21 O12 1.204(4) . ?
C21 O11 1.325(4) . ?
O11 H11 0.88(4) . ?
